data_9014685
loop_
_publ_author_name
'Mills, S. J.'
'Kampf, A. R.'
'Sejkora, J.'
'Adams, P. M.'
'Birch, W. D.'
'Plasil, J.'

_publ_section_title
;
 Iangreyite: a new secondary phosphate mineral closely related to perhamite
;
_journal_name_full 'Mineralogical Magazine'
_journal_page_first 327
_journal_page_last 336
_journal_paper_doi 10.1180/minmag.2011.075.2.327
_journal_volume 75
_journal_year 2011
_chemical_compound_source 'Silver Coin mine, Nevada, USA'
_chemical_formula_sum 'Al7 Ca2 H33 O39 P4'
_chemical_name_mineral Iangreyite
_space_group_IT_number 150
_symmetry_space_group_name_Hall 'P 3 2"'
_symmetry_space_group_name_H-M 'P 3 2 1'
_cell_angle_alpha 90
_cell_angle_beta 90
_cell_angle_gamma 120
_cell_formula_units_Z 1
_cell_length_a 6.988
_cell_length_b 6.988
_cell_length_c 16.707
_cell_volume 706.537
_database_code_amcsd 0018377
_exptl_crystal_density_diffrn 2.468
_cod_original_formula_sum 'Ca2 Al7 P4 O39 H33'
_cod_database_code 9014685

loop_
_space_group_symop_operation_xyz
x,y,z
y,x,-z
-y,x-y,z
-x,-x+y,-z
-x+y,-x,z
x-y,-y,-z

loop_
_atom_site_label
_atom_site_fract_x
_atom_site_fract_y
_atom_site_fract_z
_atom_site_occupancy
_atom_site_type_symbol
_atom_site_attached_hydrogens
Ca1 0.00000 0.00000 0.00000 1.00000 Ca 0
Ca2 0.66667 0.33333 0.31600 0.50000 Ca 0
Al1 0.16600 0.33333 0.83500 1.00000 Al 0
Al2 0.00000 0.00000 0.50000 1.00000 Al 0
P1 0.66667 0.33333 0.02000 1.00000 P 0
P2 0.00000 0.00000 0.29500 1.00000 P 0
O1 0.42900 0.21400 0.05200 1.00000 O 0
O2 0.24000 0.12000 0.26800 1.00000 O 0
O3 0.00000 0.00000 0.38900 1.00000 O 0
O-H1 0.33333 0.66667 0.07000 1.00000 O 1
O-H2 0.25300 0.00000 0.50000 1.00000 O 1
O-H3 0.12600 0.25200 0.13100 1.00000 O 1
O-H4 0.91400 0.45700 0.19200 1.00000 O 1
Wat1 0.33333 0.66667 0.25000 1.00000 O 2
Wat2 0.03000 0.51500 0.40200 1.00000 O 2

loop_
_cod_changelog_entry_id
_cod_changelog_entry_author
_cod_changelog_entry_date
_cod_changelog_entry_text
1
;cod-tools version 3.8.0
Id: cif_guess_AMCSD_atom_types 9574 2023-05-10 09:00:05Z saulius
;
2023-05-10T18:55:22+03:00
;Derived atom types and hydrogen counts
from atom names that follow the AMCSD naming convention
(Wat == water, O-H == hydroxyl).
;

loop_
_cod_related_entry_id
_cod_related_entry_database
_cod_related_entry_code
1 AMCSD 0018377
